data_7104581
loop_
_publ_author_name
'Fantauzzi, Simone'
'Gallo, Emma'
'Caselli, Alessandro'
'Ragaini, Fabio'
'Casati, Nicola'
'Macchi, Piero'
'Cenini, Sergio'

_publ_section_title
;
 The key intermediate in the amination of saturated C-H bonds:
 synthesis, X-ray characterization and catalytic activity of
 Ru(TPP)(NAr)(2) (Ar = 3,5-(CF(3))(2)C(6)H(3)).
;
_journal_issue 26
_journal_name_full 'Chemical communications (Cambridge, England)'
_journal_page_first 3952
_journal_page_last 3954
_journal_paper_doi 10.1039/b903238j
_journal_volume 34
_journal_year 2009
_chemical_formula_moiety 'C72 H52 F12 N6 Ru1'
_chemical_formula_sum 'C72 H52 F12 N6 Ru'
_chemical_formula_weight 1330.26
_chemical_name_systematic
;
?
;
_space_group_IT_number 2
_symmetry_cell_setting triclinic
_symmetry_space_group_name_Hall '-P 1'
_symmetry_space_group_name_H-M 'P -1'
_atom_sites_solution_hydrogens geom
_atom_sites_solution_primary direct
_atom_sites_solution_secondary difmap
_audit_creation_method SHELXL-97
_cell_angle_alpha 77.057(5)
_cell_angle_beta 76.063(5)
_cell_angle_gamma 75.063(5)
_cell_formula_units_Z 1
_cell_length_a 10.550(5)
_cell_length_b 11.624(5)
_cell_length_c 13.338(5)
_cell_measurement_reflns_used 3113
_cell_measurement_temperature 293(2)
_cell_measurement_theta_max 20.1
_cell_measurement_theta_min 2.3
_cell_volume 1510.9(11)
_computing_structure_refinement 'SHELXL-97 (Sheldrick, 1997)'
_diffrn_ambient_temperature 293(2)
_diffrn_measured_fraction_theta_full 0.992
_diffrn_measured_fraction_theta_max 0.992
_diffrn_measurement_device_type 'Bruker SMART-ApexII'
_diffrn_measurement_method 'omega scan'
_diffrn_radiation_monochromator graphite
_diffrn_radiation_source 'fine-focus sealed tube'
_diffrn_radiation_type MoK\a
_diffrn_radiation_wavelength 0.71069
_diffrn_reflns_av_R_equivalents 0.0419
_diffrn_reflns_av_sigmaI/netI 0.0539
_diffrn_reflns_limit_h_max 12
_diffrn_reflns_limit_h_min -12
_diffrn_reflns_limit_k_max 13
_diffrn_reflns_limit_k_min -13
_diffrn_reflns_limit_l_max 15
_diffrn_reflns_limit_l_min -15
_diffrn_reflns_number 14498
_diffrn_reflns_theta_full 24.91
_diffrn_reflns_theta_max 24.91
_diffrn_reflns_theta_min 1.60
_diffrn_standards_number 0
_exptl_absorpt_coefficient_mu 0.347
_exptl_absorpt_correction_T_max 1.000
_exptl_absorpt_correction_T_min 0.858
_exptl_absorpt_correction_type empirical
_exptl_crystal_colour purple
_exptl_crystal_density_diffrn 1.462
_exptl_crystal_density_method 'not measured'
_exptl_crystal_description needle
_exptl_crystal_F_000 678
_exptl_crystal_size_max 0.3
_exptl_crystal_size_mid 0.06
_exptl_crystal_size_min 0.04
_refine_diff_density_max 0.624
_refine_diff_density_min -0.387
_refine_diff_density_rms 0.073
_refine_ls_extinction_method none
_refine_ls_goodness_of_fit_ref 1.045
_refine_ls_hydrogen_treatment mixed
_refine_ls_matrix_type full
_refine_ls_number_parameters 422
_refine_ls_number_reflns 5232
_refine_ls_number_restraints 8
_refine_ls_restrained_S_all 1.051
_refine_ls_R_factor_all 0.0692
_refine_ls_R_factor_gt 0.0559
_refine_ls_shift/su_max 0.002
_refine_ls_shift/su_mean 0.000
_refine_ls_structure_factor_coef Fsqd
_refine_ls_weighting_details 'calc w=1/[\s^2^(Fo^2^)+(0.0786P)^2^+0.9307P] where P=(Fo^2^+2Fc^2^)/3'
_refine_ls_weighting_scheme calc
_refine_ls_wR_factor_gt 0.1369
_refine_ls_wR_factor_ref 0.1454
_reflns_number_gt 4405
_reflns_number_total 5232
_reflns_threshold_expression >2sigma(I)
_cod_data_source_file b903238j.txt
_cod_data_source_block complex2
_cod_depositor_comments
;
The following automatic conversions were performed:
'_symmetry_cell_setting' value 'Triclinic' changed to 'triclinic'
according to '/home/saulius/struct/CIF-dictionaries/cif_core.dic'
dictionary named 'cif_core.dic' version 2.4.1 from 2010-06-29.

Automatic conversion script
Id: cif_fix_enum 1527 2010-12-29 10:47:43Z saulius 
;
_cod_original_sg_symbol_H-M P-1
_cod_original_formula_sum 'C72 H52 F12 N6 Ru1'
_cod_database_code 7104581

loop_
_symmetry_equiv_pos_as_xyz
'x, y, z'
'-x, -y, -z'

loop_
_atom_site_label
_atom_site_type_symbol
_atom_site_fract_x
_atom_site_fract_y
_atom_site_fract_z
_atom_site_U_iso_or_equiv
_atom_site_adp_type
_atom_site_occupancy
_atom_site_symmetry_multiplicity
_atom_site_calc_flag
_atom_site_refinement_flags
_atom_site_disorder_assembly
_atom_site_disorder_group
C12 C 0.1782(4) -0.1946(3) -0.1256(3) 0.0402(9) Uani 1 1 d . . .
C13 C 0.2859(4) -0.2963(4) -0.1175(3) 0.0473(10) Uani 1 1 d . . .
H13 H 0.3275 -0.3439 -0.1687 0.057 Uiso 1 1 calc R . .
C14 C 0.3172(4) -0.3116(4) -0.0229(3) 0.0497(11) Uani 1 1 d . . .
H14 H 0.3848 -0.3712 0.0029 0.060 Uiso 1 1 calc R . .
C15 C -0.2274(4) 0.2191(4) -0.0314(3) 0.0403(9) Uani 1 1 d . . .
C16 C -0.2241(4) 0.2069(4) -0.1333(3) 0.0417(9) Uani 1 1 d . . .
C22 C -0.1403(4) 0.1149(4) -0.1859(3) 0.0429(10) Uani 1 1 d . . .
C23 C -0.1373(5) 0.1017(4) -0.2905(3) 0.0519(11) Uani 1 1 d . . .
H23 H -0.1910 0.1526 -0.3356 0.062 Uiso 1 1 calc R . .
C24 C -0.0450(5) 0.0044(4) -0.3120(3) 0.0525(11) Uani 1 1 d . . .
H24 H -0.0230 -0.0256 -0.3745 0.063 Uiso 1 1 calc R . .
C25 C 0.0152(4) -0.0463(4) -0.2216(3) 0.0425(9) Uani 1 1 d . . .
C26 C 0.1171(4) -0.1485(4) -0.2126(3) 0.0420(9) Uani 1 1 d . . .
C3 C 0.2033(4) 0.1076(4) -0.1632(3) 0.0469(10) Uani 1 1 d . . .
C32 C 0.3271(5) 0.0315(4) -0.1842(4) 0.0543(11) Uani 1 1 d . . .
H32 H 0.3620 -0.0227 -0.1297 0.065 Uiso 1 1 calc R . .
C33 C 0.4001(5) 0.0356(5) -0.2867(4) 0.0599(12) Uani 1 1 d . . .
C34 C 0.3484(5) 0.1137(5) -0.3675(4) 0.0658(14) Uani 1 1 d . . .
H34 H 0.3980 0.1167 -0.4355 0.079 Uiso 1 1 calc R . .
C35 C 0.2236(5) 0.1875(5) -0.3487(4) 0.0625(13) Uani 1 1 d . . .
C36 C 0.1525(5) 0.1848(4) -0.2468(4) 0.0558(12) Uani 1 1 d . . .
H36 H 0.0687 0.2358 -0.2340 0.067 Uiso 1 1 calc R . .
C37 C 0.1685(8) 0.2689(6) -0.4370(5) 0.0891(19) Uani 1 1 d . . .
C38 C 0.5319(6) -0.0448(7) -0.3078(5) 0.0816(17) Uani 1 1 d . . .
C4 C 0.1517(5) 0.1903(4) -0.0043(4) 0.0541(11) Uani 1 1 d . . .
C42 C 0.2927(6) 0.1571(6) 0.0170(5) 0.0785(16) Uani 0.50 1 d PD . .
H42 H 0.3330 0.0754 0.0290 0.094 Uiso 0.50 1 calc PR . .
C43 C 0.3657(12) 0.2387(10) 0.0199(12) 0.087(3) Uani 0.50 1 d PD . .
H43 H 0.4521 0.2122 0.0330 0.104 Uiso 0.50 1 calc PR . .
C44 C 0.3034(9) 0.3698(7) 0.0019(6) 0.115(3) Uani 0.50 1 d PD . .
H44A H 0.3157 0.4064 0.0565 0.138 Uiso 1 1 calc R . .
H44B H 0.3487 0.4077 -0.0647 0.138 Uiso 1 1 calc R . .
C45 C 0.1621(12) 0.3929(13) 0.0013(12) 0.099(4) Uani 0.50 1 d PD . .
H45A H 0.1336 0.4775 -0.0280 0.119 Uiso 0.50 1 calc PR . .
H45B H 0.1146 0.3807 0.0734 0.119 Uiso 0.50 1 calc PR . .
C46 C 0.1201(7) 0.3209(6) -0.0559(5) 0.0871(18) Uani 0.50 1 d PD . .
H46A H 0.1670 0.3303 -0.1284 0.105 Uiso 0.50 1 calc PR . .
H46B H 0.0249 0.3477 -0.0549 0.105 Uiso 0.50 1 calc PR . .
C421 C 0.2927(6) 0.1571(6) 0.0170(5) 0.0785(16) Uani 0.50 1 d PD . .
H42A H 0.3070 0.0803 0.0642 0.094 Uiso 0.50 1 calc PR . .
H42B H 0.3578 0.1509 -0.0478 0.094 Uiso 0.50 1 calc PR . .
C431 C 0.3057(15) 0.2554(10) 0.0657(11) 0.099(4) Uani 0.50 1 d PD . .
H43A H 0.2338 0.2641 0.1263 0.119 Uiso 0.50 1 calc PR . .
H43B H 0.3891 0.2300 0.0911 0.119 Uiso 0.50 1 calc PR . .
C441 C 0.3034(9) 0.3698(7) 0.0019(6) 0.115(3) Uani 0.50 1 d PD . .
C451 C 0.1816(12) 0.4100(11) -0.0505(12) 0.087(3) Uani 0.50 1 d PD . .
H451 H 0.1505 0.4907 -0.0776 0.104 Uiso 0.50 1 calc PR . .
C461 C 0.1201(7) 0.3209(6) -0.0559(5) 0.0871(18) Uani 0.50 1 d PD . .
H461 H 0.0529 0.3436 -0.0950 0.105 Uiso 0.50 1 calc PR . .
C161 C -0.3184(5) 0.2998(4) -0.1930(3) 0.0527(11) Uani 1 1 d . . .
C162 C -0.3017(6) 0.4162(5) -0.2223(4) 0.0729(15) Uani 1 1 d . . .
H162 H -0.2313 0.4372 -0.2050 0.088 Uiso 1 1 calc R . .
C163 C -0.3889(9) 0.5036(6) -0.2778(5) 0.100(2) Uani 1 1 d . . .
H163 H -0.3769 0.5826 -0.2981 0.120 Uiso 1 1 calc R . .
C164 C -0.4920(9) 0.4717(8) -0.3017(5) 0.111(3) Uani 1 1 d . . .
H164 H -0.5515 0.5302 -0.3378 0.134 Uiso 1 1 calc R . .
C165 C -0.5101(6) 0.3559(8) -0.2741(5) 0.098(2) Uani 1 1 d . . .
H165 H -0.5803 0.3353 -0.2920 0.118 Uiso 1 1 calc R . .
C166 C -0.4236(5) 0.2702(6) -0.2196(4) 0.0711(15) Uani 1 1 d . . .
H166 H -0.4358 0.1912 -0.2002 0.085 Uiso 1 1 calc R . .
C261 C 0.1607(5) -0.2188(4) -0.3013(3) 0.0491(11) Uani 1 1 d . . .
C262 C 0.1064(7) -0.3128(6) -0.2972(5) 0.094(2) Uani 1 1 d . . .
H262 H 0.0431 -0.3345 -0.2387 0.113 Uiso 1 1 calc R . .
C263 C 0.1435(8) -0.3786(7) -0.3795(6) 0.115(3) Uani 1 1 d . . .
H263 H 0.1035 -0.4421 -0.3767 0.139 Uiso 1 1 calc R . .
C264 C 0.2376(7) -0.3492(6) -0.4625(5) 0.088(2) Uani 1 1 d . . .
H264 H 0.2636 -0.3928 -0.5174 0.105 Uiso 1 1 calc R . .
C265 C 0.2935(6) -0.2575(6) -0.4662(4) 0.0820(18) Uani 1 1 d . . .
H265 H 0.3593 -0.2380 -0.5235 0.098 Uiso 1 1 calc R . .
C266 C 0.2552(6) -0.1913(5) -0.3863(4) 0.0700(14) Uani 1 1 d . . .
H266 H 0.2946 -0.1270 -0.3907 0.084 Uiso 1 1 calc R . .
N1 N 0.1280(3) 0.1051(3) -0.0596(2) 0.0428(8) Uani 1 1 d . . .
N11 N -0.1451(3) 0.1482(3) 0.0338(2) 0.0377(7) Uani 1 1 d . . .
N21 N -0.0461(3) 0.0231(3) -0.1448(2) 0.0393(8) Uani 1 1 d . . .
F31 F 0.2466(6) 0.3415(5) -0.4907(4) 0.178(3) Uani 1 1 d . . .
F32 F 0.1488(6) 0.2117(4) -0.5036(4) 0.154(2) Uani 1 1 d . . .
F33 F 0.0535(5) 0.3404(4) -0.4094(3) 0.1303(16) Uani 1 1 d . . .
F34 F 0.6087(4) -0.0458(5) -0.2450(4) 0.151(2) Uani 1 1 d . . .
F35 F 0.5296(4) -0.1546(4) -0.3019(6) 0.202(3) Uani 1 1 d . . .
F36 F 0.6048(5) -0.0124(6) -0.3981(4) 0.175(2) Uani 1 1 d . . .
Ru1 Ru 0.0000 0.0000 0.0000 0.03511(17) Uani 1 2 d S . .
H41A H 0.094(4) 0.183(4) 0.066(4) 0.053 Uiso 1 1 d . . .

loop_
_atom_site_aniso_label
_atom_site_aniso_U_11
_atom_site_aniso_U_22
_atom_site_aniso_U_33
_atom_site_aniso_U_23
_atom_site_aniso_U_13
_atom_site_aniso_U_12
C12 0.046(2) 0.038(2) 0.034(2) -0.0128(17) -0.0028(17) -0.0047(18)
C13 0.054(3) 0.044(2) 0.041(2) -0.0185(19) -0.0075(19) 0.003(2)
C14 0.050(3) 0.045(2) 0.049(3) -0.014(2) -0.009(2) 0.004(2)
C15 0.043(2) 0.039(2) 0.038(2) -0.0089(18) -0.0078(18) -0.0041(18)
C16 0.045(2) 0.043(2) 0.035(2) -0.0088(18) -0.0093(18) -0.0034(18)
C22 0.045(2) 0.045(2) 0.036(2) -0.0090(18) -0.0103(18) -0.0033(19)
C23 0.062(3) 0.056(3) 0.036(2) -0.011(2) -0.017(2) 0.002(2)
C24 0.064(3) 0.060(3) 0.031(2) -0.019(2) -0.011(2) 0.002(2)
C25 0.052(2) 0.045(2) 0.030(2) -0.0121(18) -0.0055(18) -0.0072(19)
C26 0.049(2) 0.042(2) 0.033(2) -0.0141(18) -0.0024(18) -0.0050(19)
C3 0.051(3) 0.049(3) 0.041(2) -0.012(2) -0.0033(19) -0.014(2)
C32 0.057(3) 0.055(3) 0.049(3) -0.011(2) -0.007(2) -0.009(2)
C33 0.058(3) 0.069(3) 0.053(3) -0.027(3) 0.002(2) -0.012(2)
C34 0.078(4) 0.075(4) 0.043(3) -0.015(3) 0.007(3) -0.027(3)
C35 0.080(4) 0.066(3) 0.040(3) -0.008(2) -0.004(2) -0.021(3)
C36 0.061(3) 0.053(3) 0.049(3) -0.004(2) -0.009(2) -0.011(2)
C37 0.110(5) 0.090(5) 0.047(3) -0.003(3) -0.005(3) -0.005(4)
C38 0.069(4) 0.106(5) 0.063(4) -0.031(3) 0.002(3) -0.008(3)
C4 0.059(3) 0.057(3) 0.047(3) -0.013(2) -0.003(2) -0.017(2)
C42 0.090(4) 0.079(4) 0.077(4) -0.018(3) -0.027(3) -0.024(3)
C43 0.067(6) 0.083(7) 0.102(8) 0.014(6) -0.008(6) -0.036(5)
C44 0.167(8) 0.100(6) 0.109(6) -0.031(4) -0.018(5) -0.078(6)
C45 0.077(6) 0.087(7) 0.121(10) 0.000(6) 0.011(6) -0.041(5)
C46 0.103(5) 0.077(4) 0.086(4) -0.025(3) -0.021(4) -0.015(4)
C421 0.090(4) 0.079(4) 0.077(4) -0.018(3) -0.027(3) -0.024(3)
C431 0.077(6) 0.087(7) 0.121(10) 0.000(6) 0.011(6) -0.041(5)
C441 0.167(8) 0.100(6) 0.109(6) -0.031(4) -0.018(5) -0.078(6)
C451 0.067(6) 0.083(7) 0.102(8) 0.014(6) -0.008(6) -0.036(5)
C461 0.103(5) 0.077(4) 0.086(4) -0.025(3) -0.021(4) -0.015(4)
C161 0.058(3) 0.054(3) 0.036(2) -0.014(2) -0.011(2) 0.012(2)
C162 0.092(4) 0.058(3) 0.057(3) -0.008(3) -0.018(3) 0.005(3)
C163 0.141(6) 0.068(4) 0.057(4) -0.005(3) -0.016(4) 0.026(4)
C164 0.121(6) 0.121(6) 0.055(4) -0.022(4) -0.034(4) 0.060(5)
C165 0.069(4) 0.147(7) 0.067(4) -0.041(4) -0.031(3) 0.033(4)
C166 0.055(3) 0.094(4) 0.058(3) -0.024(3) -0.018(2) 0.010(3)
C261 0.062(3) 0.048(3) 0.036(2) -0.0146(19) -0.014(2) 0.001(2)
C262 0.116(5) 0.096(5) 0.079(4) -0.051(4) 0.016(4) -0.040(4)
C263 0.147(7) 0.111(6) 0.114(6) -0.077(5) -0.003(5) -0.043(5)
C264 0.112(5) 0.091(5) 0.058(4) -0.046(3) -0.028(4) 0.021(4)
C265 0.096(4) 0.096(5) 0.042(3) -0.022(3) -0.004(3) -0.001(4)
C266 0.086(4) 0.078(4) 0.044(3) -0.024(3) 0.002(3) -0.016(3)
N1 0.047(2) 0.048(2) 0.0328(18) -0.0129(15) -0.0026(15) -0.0080(16)
N11 0.0425(18) 0.0387(18) 0.0310(17) -0.0107(14) -0.0081(14) -0.0025(15)
N21 0.0471(19) 0.0394(18) 0.0307(17) -0.0086(14) -0.0083(15) -0.0054(15)
F31 0.195(5) 0.174(5) 0.129(4) 0.079(4) -0.021(4) -0.076(4)
F32 0.232(6) 0.137(4) 0.094(3) -0.034(3) -0.090(4) 0.023(4)
F33 0.154(4) 0.120(3) 0.077(3) 0.006(2) -0.033(3) 0.028(3)
F34 0.087(3) 0.200(5) 0.164(5) -0.083(4) -0.041(3) 0.030(3)
F35 0.085(3) 0.092(3) 0.420(11) -0.111(5) 0.007(4) 0.000(2)
F36 0.106(3) 0.215(6) 0.118(4) -0.004(4) 0.047(3) 0.031(3)
Ru1 0.0414(3) 0.0360(3) 0.0267(3) -0.00923(18) -0.00657(18) -0.00281(19)

loop_
_atom_type_symbol
_atom_type_description
_atom_type_scat_dispersion_real
_atom_type_scat_dispersion_imag
_atom_type_scat_source
C C 0.0033 0.0016 'International Tables Vol C Tables 4.2.6.8 and 6.1.1.4'
H H 0.0000 0.0000 'International Tables Vol C Tables 4.2.6.8 and 6.1.1.4'
N N 0.0061 0.0033 'International Tables Vol C Tables 4.2.6.8 and 6.1.1.4'
F F 0.0171 0.0103 'International Tables Vol C Tables 4.2.6.8 and 6.1.1.4'
Ru Ru -1.2594 0.8363 'International Tables Vol C Tables 4.2.6.8 and 6.1.1.4'

loop_
_geom_angle_atom_site_label_1
_geom_angle_atom_site_label_2
_geom_angle_atom_site_label_3
_geom_angle
_geom_angle_site_symmetry_1
_geom_angle_site_symmetry_3
_geom_angle_publ_flag
N11 C12 C26 125.9(4) 2 . ?
N11 C12 C13 108.6(3) 2 . ?
C26 C12 C13 125.6(4) . . ?
C14 C13 C12 107.9(4) . . ?
C13 C14 C15 107.8(4) . 2 ?
N11 C15 C16 126.5(4) . . ?
N11 C15 C14 108.0(3) . 2 ?
C16 C15 C14 125.5(4) . 2 ?
C15 C16 C22 126.0(4) . . ?
C15 C16 C161 117.4(4) . . ?
C22 C16 C161 116.6(4) . . ?
N21 C22 C16 125.0(4) . . ?
N21 C22 C23 108.8(4) . . ?
C16 C22 C23 126.1(4) . . ?
C24 C23 C22 108.2(4) . . ?
C23 C24 C25 107.7(4) . . ?
N21 C25 C26 125.7(4) . . ?
N21 C25 C24 108.6(3) . . ?
C26 C25 C24 125.7(4) . . ?
C25 C26 C12 125.2(4) . . ?
C25 C26 C261 117.4(4) . . ?
C12 C26 C261 117.3(4) . . ?
C32 C3 C36 118.3(4) . . ?
C32 C3 N1 121.1(4) . . ?
C36 C3 N1 120.6(4) . . ?
C3 C32 C33 120.3(4) . . ?
C34 C33 C32 120.2(5) . . ?
C34 C33 C38 120.0(5) . . ?
C32 C33 C38 119.8(5) . . ?
C33 C34 C35 120.4(5) . . ?
C34 C35 C36 119.3(5) . . ?
C34 C35 C37 119.5(5) . . ?
C36 C35 C37 121.2(5) . . ?
C35 C36 C3 121.5(5) . . ?
F32 C37 F33 105.0(6) . . ?
F32 C37 F31 106.5(6) . . ?
F33 C37 F31 104.6(6) . . ?
F32 C37 C35 113.3(6) . . ?
F33 C37 C35 114.3(5) . . ?
F31 C37 C35 112.3(6) . . ?
F35 C38 F34 105.4(7) . . ?
F35 C38 F36 106.9(6) . . ?
F34 C38 F36 101.0(6) . . ?
F35 C38 C33 114.7(6) . . ?
F34 C38 C33 113.4(5) . . ?
F36 C38 C33 114.2(6) . . ?
N1 C4 C46 114.8(4) . . ?
N1 C4 C42 112.2(4) . . ?
C46 C4 C42 109.8(5) . . ?
C43 C42 C4 125.1(7) . . ?
C42 C43 C44 118.7(9) . . ?
C45 C44 C43 112.7(8) . . ?
C44 C45 C46 117.2(10) . . ?
C45 C46 C4 108.5(8) . . ?
C162 C161 C166 118.9(5) . . ?
C162 C161 C16 120.1(5) . . ?
C166 C161 C16 121.1(5) . . ?
C161 C162 C163 120.6(6) . . ?
C164 C163 C162 119.0(7) . . ?
C163 C164 C165 121.4(6) . . ?
C164 C165 C166 119.2(7) . . ?
C165 C166 C161 120.8(6) . . ?
C262 C261 C266 118.1(5) . . ?
C262 C261 C26 119.9(4) . . ?
C266 C261 C26 122.1(4) . . ?
C261 C262 C263 121.1(6) . . ?
C264 C263 C262 119.3(7) . . ?
C265 C264 C263 119.9(5) . . ?
C264 C265 C266 120.8(6) . . ?
C261 C266 C265 120.8(6) . . ?
C3 N1 C4 113.7(3) . . ?
C3 N1 Ru1 122.2(3) . . ?
C4 N1 Ru1 124.0(3) . . ?
C15 N11 C12 107.7(3) . 2 ?
C15 N11 Ru1 125.5(3) . . ?
C12 N11 Ru1 126.7(3) 2 . ?
C22 N21 C25 106.7(3) . . ?
C22 N21 Ru1 126.2(3) . . ?
C25 N21 Ru1 127.0(3) . . ?
N1 Ru1 N1 180.00(18) . 2 ?
N1 Ru1 N11 89.24(14) . . ?
N1 Ru1 N11 90.76(14) 2 . ?
N1 Ru1 N11 90.76(14) . 2 ?
N1 Ru1 N11 89.24(14) 2 2 ?
N11 Ru1 N11 180.0(3) . 2 ?
N1 Ru1 N21 90.52(13) . 2 ?
N1 Ru1 N21 89.48(13) 2 2 ?
N11 Ru1 N21 89.39(12) . 2 ?
N11 Ru1 N21 90.61(12) 2 2 ?
N1 Ru1 N21 89.48(13) . . ?
N1 Ru1 N21 90.52(13) 2 . ?
N11 Ru1 N21 90.61(12) . . ?
N11 Ru1 N21 89.39(12) 2 . ?
N21 Ru1 N21 180.00(4) 2 . ?

loop_
_geom_bond_atom_site_label_1
_geom_bond_atom_site_label_2
_geom_bond_distance
_geom_bond_site_symmetry_2
_geom_bond_publ_flag
C12 N11 1.380(5) 2 ?
C12 C26 1.398(6) . ?
C12 C13 1.417(5) . ?
C13 C14 1.343(6) . ?
C14 C15 1.439(6) 2 ?
C15 N11 1.365(5) . ?
C15 C16 1.390(5) . ?
C15 C14 1.439(6) 2 ?
C16 C22 1.402(6) . ?
C16 C161 1.494(6) . ?
C22 N21 1.371(5) . ?
C22 C23 1.430(6) . ?
C23 C24 1.324(6) . ?
C24 C25 1.437(6) . ?
C25 N21 1.379(5) . ?
C25 C26 1.386(6) . ?
C26 C261 1.501(6) . ?
C3 C32 1.380(6) . ?
C3 C36 1.388(6) . ?
C3 N1 1.417(5) . ?
C32 C33 1.396(6) . ?
C33 C34 1.368(7) . ?
C33 C38 1.465(7) . ?
C34 C35 1.374(7) . ?
C35 C36 1.382(6) . ?
C35 C37 1.472(8) . ?
C37 F32 1.304(8) . ?
C37 F33 1.304(7) . ?
C37 F31 1.307(8) . ?
C38 F35 1.267(8) . ?
C38 F34 1.295(7) . ?
C38 F36 1.298(7) . ?
C4 N1 1.459(6) . ?
C4 C46 1.508(8) . ?
C4 C42 1.517(7) . ?
C42 C43 1.379(12) . ?
C43 C44 1.485(13) . ?
C44 C45 1.447(13) . ?
C45 C46 1.455(13) . ?
C161 C162 1.367(7) . ?
C161 C166 1.385(7) . ?
C162 C163 1.391(8) . ?
C163 C164 1.361(11) . ?
C164 C165 1.364(11) . ?
C165 C166 1.371(8) . ?
C261 C262 1.344(7) . ?
C261 C266 1.357(7) . ?
C262 C263 1.400(8) . ?
C263 C264 1.344(10) . ?
C264 C265 1.332(9) . ?
C265 C266 1.374(7) . ?
N1 Ru1 1.962(3) . ?
N11 C12 1.380(5) 2 ?
N11 Ru1 2.042(3) . ?
N21 Ru1 2.046(3) . ?
Ru1 N1 1.962(3) 2 ?
Ru1 N11 2.042(3) 2 ?
Ru1 N21 2.046(3) 2 ?
